data_1508306
loop_
_publ_author_name
'Ziyaei Halimehjani, Azim'
'Hajiloo Shayegan, Mojtaba'
'Hashemi, Mohammad Mahmoodi'
'Notash, Behrooz'

_publ_section_title
;
 Investigation of the reaction of dithiocarbamic Acid salts with aromatic
 aldehydes.
;
_journal_issue 15
_journal_name_full 'Organic letters'
_journal_page_first 3838
_journal_page_last 3841
_journal_paper_doi 10.1021/ol301598u
_journal_volume 14
_journal_year 2012
_chemical_formula_moiety 'C12 H15 Cl N S2, B F4'
_chemical_formula_sum 'C12 H15 B Cl F4 N S2'
_chemical_formula_weight 359.65
_chemical_name_systematic
; 
 ? 
;
_space_group_IT_number 14
_symmetry_cell_setting monoclinic
_symmetry_space_group_name_Hall '-P 2yn'
_symmetry_space_group_name_H-M 'P 1 21/n 1'
_atom_sites_solution_hydrogens geom
_atom_sites_solution_primary direct
_atom_sites_solution_secondary difmap
_audit_creation_method SHELXL-97
_cell_angle_alpha 90.00
_cell_angle_beta 94.37(3)
_cell_angle_gamma 90.00
_cell_formula_units_Z 4
_cell_length_a 7.9705(16)
_cell_length_b 15.394(3)
_cell_length_c 12.527(3)
_cell_measurement_reflns_used 4099
_cell_measurement_temperature 120(2)
_cell_measurement_theta_max 29.16
_cell_measurement_theta_min 2.65
_cell_volume 1532.6(6)
_computing_cell_refinement 'X-Area (Stoe & Cie GmbH, 2005)'
_computing_data_collection 'X-Area (Stoe & Cie GmbH, 2005)'
_computing_data_reduction 'X-Area (Stoe & Cie GmbH, 2005)'
_computing_molecular_graphics 'ORTEP-3 for Windows (Farrugia, 1997)'
_computing_publication_material 'WinGX (Farrugia, 1999)'
_computing_structure_refinement 'SHELXL-97 (Sheldrick, 2008)'
_computing_structure_solution 'SHELXS-97 (Sheldrick, 2008)'
_diffrn_ambient_temperature 120(2)
_diffrn_detector_area_resol_mean '0.15 mm'
_diffrn_measured_fraction_theta_full 0.993
_diffrn_measured_fraction_theta_max 0.993
_diffrn_measurement_device_type 'STOE IPDS 2T'
_diffrn_measurement_method 'rotation method'
_diffrn_radiation_monochromator graphite
_diffrn_radiation_source 'fine-focus sealed tube'
_diffrn_radiation_type MoK\a
_diffrn_radiation_wavelength 0.71073
_diffrn_reflns_av_R_equivalents 0.0638
_diffrn_reflns_av_sigmaI/netI 0.0615
_diffrn_reflns_limit_h_max 10
_diffrn_reflns_limit_h_min -10
_diffrn_reflns_limit_k_max 21
_diffrn_reflns_limit_k_min -17
_diffrn_reflns_limit_l_max 17
_diffrn_reflns_limit_l_min -14
_diffrn_reflns_number 10856
_diffrn_reflns_theta_full 29.16
_diffrn_reflns_theta_max 29.16
_diffrn_reflns_theta_min 2.65
_diffrn_standards_number 0
_exptl_absorpt_coefficient_mu 0.554
_exptl_absorpt_correction_type none
_exptl_crystal_colour colorless
_exptl_crystal_density_diffrn 1.559
_exptl_crystal_density_method 'not measured'
_exptl_crystal_description needle
_exptl_crystal_F_000 736
_exptl_crystal_size_max 0.25
_exptl_crystal_size_mid 0.12
_exptl_crystal_size_min 0.10
_refine_diff_density_max 0.356
_refine_diff_density_min -0.335
_refine_diff_density_rms 0.077
_refine_ls_extinction_method none
_refine_ls_goodness_of_fit_ref 1.098
_refine_ls_hydrogen_treatment constr
_refine_ls_matrix_type full
_refine_ls_number_parameters 192
_refine_ls_number_reflns 4099
_refine_ls_number_restraints 0
_refine_ls_restrained_S_all 1.098
_refine_ls_R_factor_all 0.0843
_refine_ls_R_factor_gt 0.0542
_refine_ls_shift/su_max 0.001
_refine_ls_shift/su_mean 0.000
_refine_ls_structure_factor_coef Fsqd
_refine_ls_weighting_details 'calc w=1/[\s^2^(Fo^2^)+(0.0291P)^2^+0.9081P] where P=(Fo^2^+2Fc^2^)/3'
_refine_ls_weighting_scheme calc
_refine_ls_wR_factor_gt 0.0856
_refine_ls_wR_factor_ref 0.0931
_reflns_number_gt 3089
_reflns_number_total 4099
_reflns_threshold_expression >2sigma(I)
_cod_data_source_file ol301598u_si_001.cif
_cod_data_source_block khc224h
_cod_original_sg_symbol_H-M 'P 21/n'
_cod_database_code 1508306

loop_
_symmetry_equiv_pos_as_xyz
'x, y, z'
'-x+1/2, y+1/2, -z+1/2'
'-x, -y, -z'
'x-1/2, -y-1/2, z-1/2'

loop_
_atom_site_label
_atom_site_type_symbol
_atom_site_fract_x
_atom_site_fract_y
_atom_site_fract_z
_atom_site_U_iso_or_equiv
_atom_site_adp_type
_atom_site_occupancy
_atom_site_symmetry_multiplicity
_atom_site_calc_flag
_atom_site_refinement_flags
C12 C 0.4540(3) 0.25486(19) 1.2393(2) 0.0234(6) Uani 1 1 d .
H12A H 0.5198 0.2053 1.2165 0.035 Uiso 1 1 calc R
H12B H 0.4150 0.2431 1.3102 0.035 Uiso 1 1 calc R
H12C H 0.5244 0.3071 1.2425 0.035 Uiso 1 1 calc R
C11 C 0.3033(3) 0.26883(17) 1.15955(19) 0.0181(5) Uani 1 1 d .
H11A H 0.2324 0.2160 1.1568 0.022 Uiso 1 1 calc R
H11B H 0.2349 0.3175 1.1844 0.022 Uiso 1 1 calc R
N1 N 0.3528(2) 0.28838(13) 1.05093(16) 0.0136(4) Uani 1 1 d .
S2 S 0.35116(7) 0.11651(4) 0.99883(5) 0.01577(13) Uani 1 1 d .
S1 S 0.42169(7) 0.23428(4) 0.85070(5) 0.01469(12) Uani 1 1 d .
Cl1 Cl 1.07370(8) -0.05569(5) 0.78808(6) 0.02933(16) Uani 1 1 d .
F1 F 0.47895(17) 0.25538(10) 0.51386(13) 0.0241(3) Uani 1 1 d .
F4 F 0.41654(19) 0.15432(11) 0.63774(12) 0.0257(4) Uani 1 1 d .
F3 F 0.22183(18) 0.25426(11) 0.58052(13) 0.0269(4) Uani 1 1 d .
F2 F 0.2924(2) 0.14750(12) 0.46848(14) 0.0347(4) Uani 1 1 d .
C7 C 0.4134(3) 0.11464(15) 0.85982(19) 0.0151(4) Uani 1 1 d .
H7 H 0.3210 0.0906 0.8099 0.018 Uiso 1 1 calc R
C5 C 0.7224(3) 0.09240(15) 0.9081(2) 0.0153(5) Uani 1 1 d .
H5 H 0.7162 0.1340 0.9637 0.018 Uiso 1 1 calc R
C4 C 0.5779(3) 0.07011(15) 0.84442(19) 0.0136(4) Uani 1 1 d .
C1 C 0.8809(3) -0.00706(16) 0.8100(2) 0.0177(5) Uani 1 1 d .
C3 C 0.5867(3) 0.00833(15) 0.7644(2) 0.0165(5) Uani 1 1 d .
H3 H 0.4878 -0.0072 0.7215 0.020 Uiso 1 1 calc R
C6 C 0.8753(3) 0.05406(16) 0.8907(2) 0.0167(5) Uani 1 1 d .
H6 H 0.9744 0.0695 0.9333 0.020 Uiso 1 1 calc R
C2 C 0.7385(3) -0.03101(16) 0.7464(2) 0.0188(5) Uani 1 1 d .
H2 H 0.7448 -0.0734 0.6917 0.023 Uiso 1 1 calc R
B1 B 0.3526(3) 0.20303(18) 0.5498(2) 0.0161(5) Uani 1 1 d .
C8 C 0.3714(3) 0.22731(16) 0.98228(19) 0.0144(4) Uani 1 1 d .
C9 C 0.3836(3) 0.37966(16) 1.0225(2) 0.0184(5) Uani 1 1 d .
H9A H 0.4694 0.3818 0.9694 0.022 Uiso 1 1 calc R
H9B H 0.4284 0.4115 1.0871 0.022 Uiso 1 1 calc R
C10 C 0.2238(3) 0.42368(17) 0.9762(2) 0.0231(5) Uani 1 1 d .
H10A H 0.1801 0.3927 0.9116 0.035 Uiso 1 1 calc R
H10B H 0.2487 0.4840 0.9579 0.035 Uiso 1 1 calc R
H10C H 0.1395 0.4228 1.0292 0.035 Uiso 1 1 calc R

loop_
_atom_site_aniso_label
_atom_site_aniso_U_11
_atom_site_aniso_U_22
_atom_site_aniso_U_33
_atom_site_aniso_U_23
_atom_site_aniso_U_13
_atom_site_aniso_U_12
C12 0.0235(12) 0.0327(15) 0.0136(12) 0.0014(11) -0.0012(9) 0.0041(11)
C11 0.0185(10) 0.0230(12) 0.0131(11) 0.0002(10) 0.0023(9) 0.0009(10)
N1 0.0132(8) 0.0160(10) 0.0115(10) 0.0004(8) 0.0006(7) 0.0006(7)
S2 0.0189(3) 0.0139(3) 0.0148(3) 0.0030(2) 0.0030(2) 0.0000(2)
S1 0.0197(3) 0.0129(3) 0.0115(3) 0.0027(2) 0.0013(2) 0.0015(2)
Cl1 0.0233(3) 0.0270(3) 0.0387(4) -0.0093(3) 0.0091(3) 0.0047(3)
F1 0.0183(7) 0.0308(9) 0.0232(8) 0.0068(7) 0.0025(6) -0.0022(6)
F4 0.0299(8) 0.0294(9) 0.0177(8) 0.0099(7) 0.0013(6) 0.0105(7)
F3 0.0219(7) 0.0315(9) 0.0284(9) 0.0098(7) 0.0082(6) 0.0098(6)
F2 0.0466(10) 0.0352(10) 0.0215(9) -0.0075(7) -0.0031(8) -0.0128(8)
C7 0.0196(10) 0.0132(10) 0.0120(11) 0.0014(9) -0.0011(9) -0.0018(9)
C5 0.0188(10) 0.0121(11) 0.0148(11) -0.0023(9) 0.0005(9) -0.0013(8)
C4 0.0179(10) 0.0109(11) 0.0120(11) 0.0013(8) 0.0004(8) -0.0014(8)
C1 0.0204(11) 0.0137(11) 0.0196(12) 0.0011(10) 0.0062(9) 0.0015(9)
C3 0.0237(12) 0.0140(11) 0.0113(11) 0.0007(9) -0.0028(9) -0.0018(9)
C6 0.0165(10) 0.0157(11) 0.0179(12) 0.0001(10) 0.0005(9) -0.0017(9)
C2 0.0303(12) 0.0136(11) 0.0129(11) -0.0017(9) 0.0041(10) -0.0020(10)
B1 0.0189(12) 0.0169(12) 0.0125(13) 0.0017(10) -0.0003(10) 0.0006(10)
C8 0.0117(9) 0.0170(11) 0.0143(11) 0.0015(9) 0.0003(8) 0.0004(8)
C9 0.0190(11) 0.0146(11) 0.0218(13) -0.0012(10) 0.0023(9) -0.0014(9)
C10 0.0262(13) 0.0160(12) 0.0274(14) 0.0040(11) 0.0030(11) 0.0019(10)

loop_
_atom_type_symbol
_atom_type_description
_atom_type_scat_dispersion_real
_atom_type_scat_dispersion_imag
_atom_type_scat_source
C C 0.0033 0.0016 'International Tables Vol C Tables 4.2.6.8 and 6.1.1.4'
H H 0.0000 0.0000 'International Tables Vol C Tables 4.2.6.8 and 6.1.1.4'
B B 0.0013 0.0007 'International Tables Vol C Tables 4.2.6.8 and 6.1.1.4'
N N 0.0061 0.0033 'International Tables Vol C Tables 4.2.6.8 and 6.1.1.4'
F F 0.0171 0.0103 'International Tables Vol C Tables 4.2.6.8 and 6.1.1.4'
S S 0.1246 0.1234 'International Tables Vol C Tables 4.2.6.8 and 6.1.1.4'
Cl Cl 0.1484 0.1585 'International Tables Vol C Tables 4.2.6.8 and 6.1.1.4'

loop_
_geom_angle_atom_site_label_1
_geom_angle_atom_site_label_2
_geom_angle_atom_site_label_3
_geom_angle
C11 C12 H12A 109.5
C11 C12 H12B 109.5
H12A C12 H12B 109.5
C11 C12 H12C 109.5
H12A C12 H12C 109.5
H12B C12 H12C 109.5
N1 C11 C12 112.4(2)
N1 C11 H11A 109.1
C12 C11 H11A 109.1
N1 C11 H11B 109.1
C12 C11 H11B 109.1
H11A C11 H11B 107.8
C8 N1 C9 120.2(2)
C8 N1 C11 121.2(2)
C9 N1 C11 118.6(2)
C8 S2 C7 82.41(11)
C8 S1 C7 82.36(12)
C4 C7 S1 114.25(16)
C4 C7 S2 115.28(16)
S1 C7 S2 93.23(11)
C4 C7 H7 111.0
S1 C7 H7 111.0
S2 C7 H7 111.0
C6 C5 C4 120.2(2)
C6 C5 H5 119.9
C4 C5 H5 119.9
C3 C4 C5 119.8(2)
C3 C4 C7 119.8(2)
C5 C4 C7 120.3(2)
C6 C1 C2 122.0(2)
C6 C1 Cl1 118.88(19)
C2 C1 Cl1 119.1(2)
C2 C3 C4 120.6(2)
C2 C3 H3 119.7
C4 C3 H3 119.7
C1 C6 C5 118.8(2)
C1 C6 H6 120.6
C5 C6 H6 120.6
C1 C2 C3 118.5(2)
C1 C2 H2 120.8
C3 C2 H2 120.8
F3 B1 F2 109.2(2)
F3 B1 F1 109.8(2)
F2 B1 F1 109.8(2)
F3 B1 F4 108.9(2)
F2 B1 F4 109.5(2)
F1 B1 F4 109.7(2)
N1 C8 S2 128.53(19)
N1 C8 S1 129.57(19)
S2 C8 S1 101.90(13)
N1 C9 C10 111.54(19)
N1 C9 H9A 109.3
C10 C9 H9A 109.3
N1 C9 H9B 109.3
C10 C9 H9B 109.3
H9A C9 H9B 108.0
C9 C10 H10A 109.5
C9 C10 H10B 109.5
H10A C10 H10B 109.5
C9 C10 H10C 109.5
H10A C10 H10C 109.5
H10B C10 H10C 109.5

loop_
_geom_bond_atom_site_label_1
_geom_bond_atom_site_label_2
_geom_bond_distance
C12 C11 1.517(3)
C12 H12A 0.9800
C12 H12B 0.9800
C12 H12C 0.9800
C11 N1 1.476(3)
C11 H11A 0.9900
C11 H11B 0.9900
N1 C8 1.290(3)
N1 C9 1.475(3)
S2 C8 1.727(3)
S2 C7 1.847(3)
S1 C8 1.729(3)
S1 C7 1.847(2)
Cl1 C1 1.750(2)
F1 B1 1.391(3)
F4 B1 1.397(3)
F3 B1 1.385(3)
F2 B1 1.387(3)
C7 C4 1.505(3)
C7 H7 1.0000
C5 C6 1.386(3)
C5 C4 1.394(3)
C5 H5 0.9500
C4 C3 1.388(3)
C1 C6 1.384(4)
C1 C2 1.386(3)
C3 C2 1.387(3)
C3 H3 0.9500
C6 H6 0.9500
C2 H2 0.9500
C9 C10 1.518(3)
C9 H9A 0.9900
C9 H9B 0.9900
C10 H10A 0.9800
C10 H10B 0.9800
C10 H10C 0.9800

loop_
_geom_hbond_atom_site_label_D
_geom_hbond_atom_site_label_H
_geom_hbond_atom_site_label_A
_geom_hbond_distance_DH
_geom_hbond_distance_HA
_geom_hbond_distance_DA
_geom_hbond_angle_DHA
_geom_hbond_site_symmetry_A
C5 H5 F3 0.95 2.26 3.200(3) 171.7 4_666
C2 H2 F2 0.95 2.31 3.228(3) 162.9 3_656

loop_
_geom_torsion_atom_site_label_1
_geom_torsion_atom_site_label_2
_geom_torsion_atom_site_label_3
_geom_torsion_atom_site_label_4
_geom_torsion
C12 C11 N1 C8 90.9(3)
C12 C11 N1 C9 -88.1(3)
C8 S1 C7 C4 -117.41(18)
C8 S1 C7 S2 2.23(10)
C8 S2 C7 C4 116.55(18)
C8 S2 C7 S1 -2.24(10)
C6 C5 C4 C3 1.0(4)
C6 C5 C4 C7 -177.1(2)
S1 C7 C4 C3 -123.0(2)
S2 C7 C4 C3 130.7(2)
S1 C7 C4 C5 55.2(3)
S2 C7 C4 C5 -51.1(3)
C5 C4 C3 C2 -0.6(4)
C7 C4 C3 C2 177.6(2)
C2 C1 C6 C5 0.0(4)
Cl1 C1 C6 C5 -179.85(19)
C4 C5 C6 C1 -0.7(4)
C6 C1 C2 C3 0.4(4)
Cl1 C1 C2 C3 -179.74(19)
C4 C3 C2 C1 -0.1(4)
C9 N1 C8 S2 177.11(17)
C11 N1 C8 S2 -1.9(3)
C9 N1 C8 S1 -3.2(3)
C11 N1 C8 S1 177.82(17)
C7 S2 C8 N1 -177.8(2)
C7 S2 C8 S1 2.44(11)
C7 S1 C8 N1 177.8(2)
C7 S1 C8 S2 -2.44(11)
C8 N1 C9 C10 91.5(3)
C11 N1 C9 C10 -89.5(3)
